data_4321317
loop_
_publ_author_name
'Wenbin Lin'
'Mary E. Chapman'
'Zhiyong Wang'
'Gordon T. Yee'

_publ_section_title
;
 Three-Dimensional Manganese(II) Coordination Polymers Based on
 m-Pyridinecarboxylates: Synthesis, X-ray Structures, and Magnetic
 Properties
;
_journal_name_full 'Inorganic Chemistry'
_journal_page_first 4169
_journal_page_last 4173
_journal_paper_doi 10.1021/ic000227v
_journal_volume 39
_journal_year 2000
_chemical_formula_sum 'C28 H16 Mn N2 O4'
_chemical_formula_weight 499.37
_chemical_name_systematic
; 
 ? 
;
_space_group_IT_number 15
_symmetry_cell_setting monoclinic
_symmetry_space_group_name_Hall '-C 2yc'
_symmetry_space_group_name_H-M 'C 1 2/c 1'
_atom_sites_solution_hydrogens geom
_atom_sites_solution_primary direct
_atom_sites_solution_secondary difmap
_audit_creation_method SHELXL-97
_cell_angle_alpha 90.00
_cell_angle_beta 93.393(2)
_cell_angle_gamma 90.00
_cell_formula_units_Z 4
_cell_length_a 26.9621(13)
_cell_length_b 10.1005(5)
_cell_length_c 7.9512(4)
_cell_measurement_temperature 198(2)
_cell_volume 2161.56(18)
_computing_structure_refinement 'SHELXL-97 (Sheldrick, 1997)'
_computing_structure_solution 'SHELXS-97 (Sheldrick, 1990)'
_diffrn_ambient_temperature 198(2)
_diffrn_measured_fraction_theta_full 0.967
_diffrn_measured_fraction_theta_max 0.967
_diffrn_radiation_monochromator graphite
_diffrn_radiation_source 'fine-focus sealed tube'
_diffrn_radiation_type MoK\a
_diffrn_radiation_wavelength 0.71073
_diffrn_reflns_av_R_equivalents 0.0803
_diffrn_reflns_av_sigmaI/netI 0.0806
_diffrn_reflns_limit_h_max 35
_diffrn_reflns_limit_h_min -31
_diffrn_reflns_limit_k_max 13
_diffrn_reflns_limit_k_min -12
_diffrn_reflns_limit_l_max 10
_diffrn_reflns_limit_l_min -10
_diffrn_reflns_number 6884
_diffrn_reflns_theta_full 28.30
_diffrn_reflns_theta_max 28.30
_diffrn_reflns_theta_min 1.51
_exptl_absorpt_coefficient_mu 0.652
_exptl_crystal_density_diffrn 1.534
_exptl_crystal_density_method 'not measured'
_exptl_crystal_F_000 1020
_refine_diff_density_max 0.411
_refine_diff_density_min -0.461
_refine_diff_density_rms 0.095
_refine_ls_extinction_method none
_refine_ls_goodness_of_fit_ref 1.342
_refine_ls_hydrogen_treatment mixed
_refine_ls_matrix_type full
_refine_ls_number_parameters 191
_refine_ls_number_reflns 2610
_refine_ls_number_restraints 0
_refine_ls_restrained_S_all 1.342
_refine_ls_R_factor_all 0.1101
_refine_ls_R_factor_gt 0.0642
_refine_ls_shift/su_max 0.000
_refine_ls_shift/su_mean 0.000
_refine_ls_structure_factor_coef Fsqd
_refine_ls_weighting_details 'calc w=1/[\s^2^(Fo^2^)+(0.0482P)^2^+0.0000P] where P=(Fo^2^+2Fc^2^)/3'
_refine_ls_weighting_scheme calc
_refine_ls_wR_factor_gt 0.1278
_refine_ls_wR_factor_ref 0.1450
_reflns_number_gt 1800
_reflns_number_total 2610
_reflns_threshold_expression >2sigma(I)
_cod_data_source_file ic000227v_2.cif
_cod_data_source_block Compound2
_cod_database_code 4321317

loop_
_symmetry_equiv_pos_as_xyz
'x, y, z'
'-x, y, -z+1/2'
'x+1/2, y+1/2, z'
'-x+1/2, y+1/2, -z+1/2'
'-x, -y, -z'
'x, -y, z-1/2'
'-x+1/2, -y+1/2, -z'
'x+1/2, -y+1/2, z-1/2'

loop_
_atom_site_label
_atom_site_type_symbol
_atom_site_fract_x
_atom_site_fract_y
_atom_site_fract_z
_atom_site_U_iso_or_equiv
_atom_site_adp_type
_atom_site_occupancy
_atom_site_symmetry_multiplicity
_atom_site_calc_flag
_atom_site_refinement_flags
_atom_site_disorder_assembly
_atom_site_disorder_group
Mn1 Mn 0.5000 0.12636(7) 0.2500 0.0244(2) Uani 1 2 d S . .
O2 O 0.44437(8) 0.1729(2) 0.0474(3) 0.0280(5) Uani 1 1 d . . .
C2 C 0.37869(11) 0.1350(3) -0.1590(4) 0.0212(7) Uani 1 1 d . . .
C6 C 0.29913(11) 0.2425(3) -0.1527(4) 0.0261(7) Uani 1 1 d . . .
C1 C 0.43085(11) 0.1096(3) -0.0841(4) 0.0218(7) Uani 1 1 d . . .
C5 C 0.27940(11) 0.1581(3) -0.2786(4) 0.0255(7) Uani 1 1 d . . .
C3 C 0.35980(12) 0.0561(3) -0.2907(4) 0.0260(7) Uani 1 1 d . . .
C10 C 0.13383(11) 0.1534(3) -0.4422(4) 0.0231(7) Uani 1 1 d . . .
C7 C 0.34811(11) 0.2307(3) -0.0938(4) 0.0250(7) Uani 1 1 d . . .
C8 C 0.22755(11) 0.1614(3) -0.3354(4) 0.0274(8) Uani 1 1 d . . .
C4 C 0.31070(12) 0.0654(4) -0.3497(4) 0.0283(7) Uani 1 1 d . . .
C9 C 0.18495(12) 0.1571(3) -0.3851(4) 0.0270(8) Uani 1 1 d . . .
C11 C 0.11596(12) 0.0737(4) -0.5751(4) 0.0289(8) Uani 1 1 d . . .
O1 O 0.45589(8) 0.0260(2) -0.1545(3) 0.0381(6) Uani 1 1 d . . .
N1 N 0.05049(9) 0.2287(3) -0.4012(3) 0.0254(6) Uani 1 1 d . . .
C13 C 0.03459(12) 0.1520(4) -0.5317(5) 0.0319(8) Uani 1 1 d . . .
C14 C 0.09912(12) 0.2281(3) -0.3603(4) 0.0266(7) Uani 1 1 d . . .
C12 C 0.06556(13) 0.0751(4) -0.6187(5) 0.0351(9) Uani 1 1 d . . .
H12 H 0.0558(11) 0.030(3) -0.694(4) 0.009(8) Uiso 1 1 d . . .
H7 H 0.3606(13) 0.288(3) -0.011(5) 0.038(10) Uiso 1 1 d . . .
H14 H 0.1102(12) 0.281(3) -0.273(4) 0.029(9) Uiso 1 1 d . . .
H4 H 0.2978(12) 0.004(3) -0.444(4) 0.034(10) Uiso 1 1 d . . .
H11 H 0.1400(15) 0.020(4) -0.626(5) 0.052(12) Uiso 1 1 d . . .
H6 H 0.2783(13) 0.306(4) -0.101(5) 0.047(11) Uiso 1 1 d . . .
H3 H 0.3801(12) -0.002(3) -0.335(4) 0.031(10) Uiso 1 1 d . . .
H13 H 0.0033(17) 0.155(4) -0.560(6) 0.071(15) Uiso 1 1 d . . .

loop_
_atom_site_aniso_label
_atom_site_aniso_U_11
_atom_site_aniso_U_22
_atom_site_aniso_U_33
_atom_site_aniso_U_23
_atom_site_aniso_U_13
_atom_site_aniso_U_12
Mn1 0.0124(3) 0.0331(4) 0.0275(4) 0.000 0.0007(3) 0.000
O2 0.0150(11) 0.0412(14) 0.0272(12) -0.0014(11) -0.0026(9) 0.0012(10)
C2 0.0152(14) 0.0292(17) 0.0190(14) 0.0033(14) 0.0010(12) -0.0010(13)
C6 0.0165(16) 0.0334(19) 0.0284(18) -0.0032(15) 0.0016(14) 0.0076(14)
C1 0.0144(15) 0.0267(17) 0.0249(16) 0.0073(14) 0.0050(13) 0.0003(13)
C5 0.0162(16) 0.0342(19) 0.0260(17) 0.0097(15) 0.0013(13) 0.0017(13)
C3 0.0170(16) 0.0354(19) 0.0255(17) -0.0054(15) 0.0016(13) 0.0066(15)
C10 0.0139(15) 0.0328(18) 0.0224(15) 0.0082(14) -0.0010(12) 0.0006(12)
C7 0.0168(16) 0.0326(19) 0.0250(17) -0.0041(15) -0.0040(13) 0.0005(14)
C8 0.0194(17) 0.037(2) 0.0255(17) 0.0027(15) 0.0007(14) 0.0016(14)
C4 0.0196(16) 0.0383(19) 0.0263(17) -0.0035(16) -0.0048(14) 0.0015(15)
C9 0.0210(17) 0.035(2) 0.0250(17) -0.0003(15) 0.0016(14) 0.0025(14)
C11 0.0233(17) 0.0324(18) 0.0308(18) -0.0019(15) 0.0004(15) 0.0073(15)
O1 0.0229(13) 0.0469(16) 0.0439(15) -0.0093(12) -0.0030(11) 0.0142(11)
N1 0.0136(13) 0.0334(15) 0.0287(15) -0.0017(12) -0.0028(11) 0.0035(11)
C13 0.0132(16) 0.042(2) 0.040(2) -0.0033(17) -0.0039(15) 0.0026(15)
C14 0.0163(16) 0.038(2) 0.0253(17) -0.0030(15) -0.0024(14) -0.0017(14)
C12 0.0261(19) 0.042(2) 0.035(2) -0.0140(19) -0.0124(16) 0.0005(17)

loop_
_atom_type_symbol
_atom_type_description
_atom_type_scat_dispersion_real
_atom_type_scat_dispersion_imag
_atom_type_scat_source
C C 0.0033 0.0016 'International Tables Vol C Tables 4.2.6.8 and 6.1.1.4'
H H 0.0000 0.0000 'International Tables Vol C Tables 4.2.6.8 and 6.1.1.4'
N N 0.0061 0.0033 'International Tables Vol C Tables 4.2.6.8 and 6.1.1.4'
O O 0.0106 0.0060 'International Tables Vol C Tables 4.2.6.8 and 6.1.1.4'
Mn Mn 0.3368 0.7283 'International Tables Vol C Tables 4.2.6.8 and 6.1.1.4'

loop_
_geom_angle_atom_site_label_1
_geom_angle_atom_site_label_2
_geom_angle_atom_site_label_3
_geom_angle
_geom_angle_site_symmetry_1
_geom_angle_site_symmetry_3
_geom_angle_publ_flag
O1 Mn1 O1 86.54(14) 6_556 5_655 ?
O1 Mn1 O2 105.53(9) 6_556 2_655 ?
O1 Mn1 O2 92.59(9) 5_655 2_655 ?
O1 Mn1 O2 92.59(9) 6_556 . ?
O1 Mn1 O2 105.53(9) 5_655 . ?
O2 Mn1 O2 155.17(13) 2_655 . ?
O1 Mn1 N1 169.36(10) 6_556 8_556 ?
O1 Mn1 N1 85.13(10) 5_655 8_556 ?
O2 Mn1 N1 81.48(8) 2_655 8_556 ?
O2 Mn1 N1 83.28(9) . 8_556 ?
O1 Mn1 N1 85.13(10) 6_556 7 ?
O1 Mn1 N1 169.36(10) 5_655 7 ?
O2 Mn1 N1 83.28(9) 2_655 7 ?
O2 Mn1 N1 81.48(8) . 7 ?
N1 Mn1 N1 103.86(13) 8_556 7 ?
C1 O2 Mn1 130.9(2) . . ?
C3 C2 C7 118.8(3) . . ?
C3 C2 C1 119.3(3) . . ?
C7 C2 C1 121.9(3) . . ?
C7 C6 C5 120.5(3) . . ?
O1 C1 O2 125.7(3) . . ?
O1 C1 C2 117.2(3) . . ?
O2 C1 C2 117.1(3) . . ?
C6 C5 C4 118.9(3) . . ?
C6 C5 C8 122.1(3) . . ?
C4 C5 C8 119.0(3) . . ?
C4 C3 C2 121.2(3) . . ?
C11 C10 C14 117.1(3) . . ?
C11 C10 C9 122.8(3) . . ?
C14 C10 C9 120.0(3) . . ?
C6 C7 C2 120.7(3) . . ?
C9 C8 C5 176.4(4) . . ?
C3 C4 C5 119.8(3) . . ?
C8 C9 C10 179.0(4) . . ?
C12 C11 C10 118.4(3) . . ?
C1 O1 Mn1 174.1(2) . 5_655 ?
C14 N1 C13 116.7(3) . . ?
C14 N1 Mn1 117.7(2) . 7 ?
C13 N1 Mn1 125.4(2) . 7 ?
N1 C13 C12 123.0(3) . . ?
N1 C14 C10 124.6(3) . . ?
C13 C12 C11 120.2(3) . . ?

loop_
_geom_bond_atom_site_label_1
_geom_bond_atom_site_label_2
_geom_bond_distance
_geom_bond_site_symmetry_2
_geom_bond_publ_flag
Mn1 O1 2.113(2) 6_556 ?
Mn1 O1 2.113(2) 5_655 ?
Mn1 O2 2.186(2) 2_655 ?
Mn1 O2 2.186(2) . ?
Mn1 N1 2.374(3) 8_556 ?
Mn1 N1 2.374(3) 7 ?
O2 C1 1.261(4) . ?
C2 C3 1.388(4) . ?
C2 C7 1.390(4) . ?
C2 C1 1.516(4) . ?
C6 C7 1.380(4) . ?
C6 C5 1.396(5) . ?
C1 O1 1.236(4) . ?
C5 C4 1.402(4) . ?
C5 C8 1.444(4) . ?
C3 C4 1.381(4) . ?
C10 C11 1.391(5) . ?
C10 C14 1.393(4) . ?
C10 C9 1.426(4) . ?
C8 C9 1.193(4) . ?
C11 C12 1.383(5) . ?
O1 Mn1 2.113(2) 5_655 ?
N1 C14 1.332(4) . ?
N1 C13 1.344(4) . ?
N1 Mn1 2.374(3) 7 ?
C13 C12 1.359(5) . ?
